data_2021832
loop_
_publ_author_name
'Sun, Wei'
'Zuo, Limin'
'Zhao, Ting'
'Zhu, Zhiling'
'Shan, Guangzhi'

_publ_section_title
;
 Five solvates of a multicomponent pharmaceutical salt formed by berberine
 and diclofenac
;
_journal_coeditor_code FP3076
_journal_issue 12
_journal_name_full 'Acta Crystallographica Section C'
_journal_page_first
;
;
_journal_paper_doi 10.1107/S2053229619015432
_journal_volume 75
_journal_year 2019
_chemical_formula_iupac 'C20 H18 N O4 +, C14 H10 Cl2 N O2 -, 0.5C H2 Cl2, 2H2 O'
_chemical_formula_moiety 'C20 H18 N O4 +, C14 H10 Cl2 N O2 -, 0.5(C H2 Cl2), 2(H2 O)'
_chemical_formula_sum 'C34.5 H33 Cl3 N2 O8'
_chemical_formula_weight 709.98
_chemical_name_systematic
;5,6-Dihydro-9,10-dimethoxybenzo[<i>g</i>][1,3]benzodioxolo[5,6-<i>a</i>]quinolizinium 2-[2-(2,6-dichloroanilino)phenyl]acetate
dichloromethane hemisolvate dihydrate
;
_space_group_crystal_system monoclinic
_space_group_IT_number 15
_space_group_name_Hall '-C 2yc'
_space_group_name_H-M_alt 'C 1 2/c 1'
_atom_sites_solution_hydrogens mixed
_atom_sites_solution_primary direct
_audit_creation_method
;
Olex2 1.2
(compiled 2018.05.29 svn.r3508 for OlexSys, GUI svn.r5506)
;
_cell_angle_alpha 90
_cell_angle_beta 93.1167(10)
_cell_angle_gamma 90
_cell_formula_units_Z 8
_cell_length_a 24.0513(3)
_cell_length_b 7.23787(8)
_cell_length_c 37.2921(4)
_cell_measurement_reflns_used 15996
_cell_measurement_temperature 114(5)
_cell_measurement_theta_max 66.5900
_cell_measurement_theta_min 3.6310
_cell_volume 6482.21(13)
_computing_cell_refinement
;
CrysAlis PRO (Rigaku OD, 2018)
;
_computing_data_collection
;
CrysAlis PRO (Rigaku OD, 2018)
;
_computing_data_reduction
;
CrysAlis PRO (Rigaku OD, 2018)
;
_computing_molecular_graphics
;
<i>OLEX2</i> (Dolomanov <i>et al.</i>,  2009)
;
_computing_publication_material
;
<i>OLEX2</i> (Dolomanov <i>et al.</i>,  2009),
PLATON (Spek, 2009),
Mercury (Macrae <i>et al.</i>,  2008) and
publCIF (Westrip, 2010)
;
_computing_structure_refinement
;
SHELXL2014 (Sheldrick, 2015)
;
_computing_structure_solution
;
SHELXS97 (Sheldrick, 2008)
;
_diffrn_ambient_temperature 114(5)
_diffrn_detector 'CCD plate'
_diffrn_detector_area_resol_mean 10.4674
_diffrn_measured_fraction_theta_full 0.991
_diffrn_measured_fraction_theta_max 0.991
_diffrn_measurement_device 'four-circle diffractometer'
_diffrn_measurement_device_type 'Rigaku Xcalibur Atlas Gemini ultra'
_diffrn_measurement_method '\w scans'
_diffrn_radiation_monochromator mirror
_diffrn_radiation_probe x-ray
_diffrn_radiation_type CuK\a
_diffrn_radiation_wavelength 1.54184
_diffrn_reflns_av_R_equivalents 0.0306
_diffrn_reflns_av_unetI/netI 0.0200
_diffrn_reflns_limit_h_max 28
_diffrn_reflns_limit_h_min -28
_diffrn_reflns_limit_k_max 8
_diffrn_reflns_limit_k_min -6
_diffrn_reflns_limit_l_max 42
_diffrn_reflns_limit_l_min -44
_diffrn_reflns_number 29742
_diffrn_reflns_theta_full 66.655
_diffrn_reflns_theta_max 66.655
_diffrn_reflns_theta_min 3.681
_diffrn_source 'fine-focus sealed X-ray tube'
_exptl_absorpt_coefficient_mu 3.039
_exptl_absorpt_correction_T_max 1.00000
_exptl_absorpt_correction_T_min 0.19562
_exptl_absorpt_correction_type multi-scan
_exptl_absorpt_process_details
;
(CrysAlis PRO; Rigaku OD, 2018)
;
_exptl_crystal_colour 'clear yellowish yellow'
_exptl_crystal_density_diffrn 1.455
_exptl_crystal_description block
_exptl_crystal_F_000 2952
_exptl_crystal_size_max 0.22
_exptl_crystal_size_mid 0.18
_exptl_crystal_size_min 0.15
_refine_diff_density_max 0.362
_refine_diff_density_min -0.636
_refine_ls_extinction_method none
_refine_ls_goodness_of_fit_ref 1.057
_refine_ls_hydrogen_treatment mixed
_refine_ls_matrix_type full
_refine_ls_number_parameters 460
_refine_ls_number_reflns 5684
_refine_ls_number_restraints 0
_refine_ls_restrained_S_all 1.057
_refine_ls_R_factor_all 0.0356
_refine_ls_R_factor_gt 0.0327
_refine_ls_shift/su_max 0.001
_refine_ls_shift/su_mean 0.000
_refine_ls_structure_factor_coef Fsqd
_refine_ls_weighting_details 'w=1/[\s^2^(Fo^2^)+(0.0413P)^2^+7.2555P] where P=(Fo^2^+2Fc^2^)/3'
_refine_ls_weighting_scheme calc
_refine_ls_wR_factor_gt 0.0823
_refine_ls_wR_factor_ref 0.0846
_reflns_number_gt 5282
_reflns_number_total 5684
_reflns_threshold_expression 'I > 2\s(I)'
_cod_data_source_file fp3076sup1.cif
_cod_data_source_block II
_cod_original_cell_volume 6482.22(12)
_cod_original_formula_sum 'C34.50 H33 Cl3 N2 O8'
_cod_database_code 2021832
_shelx_space_group_comment
;
The symmetry employed for this shelxl refinement is uniquely defined
by the following loop, which should always be used as a source of
symmetry information in preference to the above space-group names.
They are only intended as comments.
;
_shelx_estimated_absorpt_t_min 0.555
_shelx_estimated_absorpt_t_max 0.659

loop_
_space_group_symop_operation_xyz
'x, y, z'
'-x, y, -z+1/2'
'x+1/2, y+1/2, z'
'-x+1/2, y+1/2, -z+1/2'
'-x, -y, -z'
'x, -y, z-1/2'
'-x+1/2, -y+1/2, -z'
'x+1/2, -y+1/2, z-1/2'

loop_
_atom_site_type_symbol
_atom_site_label
_atom_site_fract_x
_atom_site_fract_y
_atom_site_fract_z
_atom_site_U_iso_or_equiv
_atom_site_adp_type
_atom_site_calc_flag
_atom_site_occupancy
_atom_site_disorder_assembly
_atom_site_disorder_group
O O1 0.32070(5) 0.86503(19) 0.62460(3) 0.0320(3) Uani d 1 . .
N N1 0.55134(5) 0.80135(17) 0.54724(3) 0.0158(3) Uani d 1 . .
C C1 0.27599(7) 0.8633(3) 0.59709(5) 0.0319(4) Uani d 1 . .
H H1A 0.2548 0.7463 0.5981 0.038 Uiso calc 1 . .
H H1B 0.2502 0.9673 0.6007 0.038 Uiso calc 1 . .
O O2 0.30026(5) 0.88025(19) 0.56316(3) 0.0303(3) Uani d 1 . .
C C2 0.36855(7) 0.8474(2) 0.60664(4) 0.0224(3) Uani d 1 . .
O O3 0.68437(4) 0.69752(15) 0.48353(3) 0.0210(2) Uani d 1 . .
C C3 0.42211(7) 0.8278(2) 0.62077(4) 0.0220(3) Uani d 1 . .
H H3 0.4302 0.8243 0.6460 0.026 Uiso calc 1 . .
O O4 0.66652(4) 0.63053(18) 0.41309(3) 0.0271(3) Uani d 1 . .
C C4 0.46430(6) 0.8131(2) 0.59649(4) 0.0184(3) Uani d 1 . .
C C5 0.52376(6) 0.7804(2) 0.60969(4) 0.0205(3) Uani d 1 . .
H H5A 0.5310 0.6459 0.6112 0.025 Uiso calc 1 . .
H H5B 0.5301 0.8334 0.6340 0.025 Uiso calc 1 . .
C C6 0.56319(6) 0.8685(2) 0.58454(4) 0.0191(3) Uani d 1 . .
H H6A 0.5590 1.0045 0.5852 0.023 Uiso calc 1 . .
H H6B 0.6021 0.8379 0.5924 0.023 Uiso calc 1 . .
C C7 0.59376(6) 0.7653(2) 0.52714(4) 0.0165(3) Uani d 1 . .
H H7 0.6306 0.7717 0.5376 0.020 Uiso calc 1 . .
C C8 0.58555(6) 0.7180(2) 0.49082(4) 0.0164(3) Uani d 1 . .
C C9 0.63095(6) 0.6855(2) 0.46906(4) 0.0177(3) Uani d 1 . .
C C10 0.62092(6) 0.6540(2) 0.43281(4) 0.0196(3) Uani d 1 . .
C C11 0.56544(6) 0.6449(2) 0.41815(4) 0.0203(3) Uani d 1 . .
H H11 0.5589 0.6203 0.3933 0.024 Uiso calc 1 . .
C C12 0.52100(6) 0.6709(2) 0.43903(4) 0.0183(3) Uani d 1 . .
H H12 0.4842 0.6615 0.4286 0.022 Uiso calc 1 . .
C C13 0.52969(6) 0.7116(2) 0.47593(4) 0.0163(3) Uani d 1 . .
C C14 0.48614(6) 0.7448(2) 0.49871(4) 0.0162(3) Uani d 1 . .
H H14 0.4488 0.7357 0.4892 0.019 Uiso calc 1 . .
C C15 0.49590(6) 0.7899(2) 0.53415(4) 0.0157(3) Uani d 1 . .
C C16 0.45192(6) 0.8210(2) 0.55937(4) 0.0167(3) Uani d 1 . .
C C17 0.39638(6) 0.8452(2) 0.54551(4) 0.0188(3) Uani d 1 . .
H H17 0.3874 0.8534 0.5204 0.023 Uiso calc 1 . .
C C18 0.35648(6) 0.8560(2) 0.56992(4) 0.0209(3) Uani d 1 . .
C C19 0.70655(7) 0.5251(2) 0.49746(5) 0.0284(4) Uani d 1 . .
H H19A 0.7053 0.4324 0.4783 0.043 Uiso calc 1 . .
H H19B 0.6842 0.4826 0.5171 0.043 Uiso calc 1 . .
H H19C 0.7452 0.5432 0.5065 0.043 Uiso calc 1 . .
C C20 0.65902(7) 0.6365(3) 0.37471(4) 0.0274(4) Uani d 1 . .
H H20A 0.6954 0.6309 0.3642 0.041 Uiso calc 1 . .
H H20B 0.6402 0.7516 0.3674 0.041 Uiso calc 1 . .
H H20C 0.6363 0.5309 0.3663 0.041 Uiso calc 1 . .
Cl Cl1 0.36052(2) 0.58891(5) 0.23298(2) 0.02558(11) Uani d 1 . .
Cl Cl2 0.30026(2) 0.03455(6) 0.32016(2) 0.03537(12) Uani d 1 . .
N N2 0.34918(5) 0.40033(19) 0.30521(4) 0.0209(3) Uani d 1 . .
H H2 0.3332(9) 0.366(3) 0.3241(6) 0.032(5) Uiso d 1 . .
O O5 0.37696(5) 0.53379(17) 0.42094(3) 0.0300(3) Uani d 1 . .
O O6 0.32836(5) 0.37124(17) 0.37911(3) 0.0268(3) Uani d 1 . .
C C21 0.33443(6) 0.2961(2) 0.27474(4) 0.0198(3) Uani d 1 . .
C C22 0.31037(6) 0.1205(2) 0.27748(4) 0.0232(3) Uani d 1 . .
C C23 0.29387(7) 0.0148(2) 0.24791(5) 0.0283(4) Uani d 1 . .
H H23 0.2778 -0.1037 0.2510 0.034 Uiso calc 1 . .
C C24 0.30102(7) 0.0834(3) 0.21383(5) 0.0317(4) Uani d 1 . .
H H24 0.2907 0.0108 0.1933 0.038 Uiso calc 1 . .
C C25 0.32319(7) 0.2579(3) 0.20969(4) 0.0274(4) Uani d 1 . .
H H25 0.3278 0.3059 0.1863 0.033 Uiso calc 1 . .
C C26 0.33872(6) 0.3625(2) 0.23965(4) 0.0218(3) Uani d 1 . .
C C27 0.40312(6) 0.4730(2) 0.31203(4) 0.0187(3) Uani d 1 . .
C C28 0.44843(7) 0.4113(2) 0.29359(4) 0.0224(3) Uani d 1 . .
H H28 0.4433 0.3168 0.2760 0.027 Uiso calc 1 . .
C C29 0.50098(7) 0.4869(3) 0.30063(4) 0.0259(4) Uani d 1 . .
H H29 0.5317 0.4430 0.2881 0.031 Uiso calc 1 . .
C C30 0.50880(7) 0.6255(3) 0.32584(4) 0.0281(4) Uani d 1 . .
H H30 0.5445 0.6801 0.3302 0.034 Uiso calc 1 . .
C C31 0.46386(7) 0.6843(2) 0.34483(4) 0.0249(3) Uani d 1 . .
H H31 0.4694 0.7788 0.3624 0.030 Uiso calc 1 . .
C C32 0.41097(7) 0.6087(2) 0.33888(4) 0.0207(3) Uani d 1 . .
C C33 0.36386(7) 0.6630(2) 0.36182(4) 0.0237(3) Uani d 1 . .
H H33A 0.3292 0.6791 0.3465 0.028 Uiso calc 1 . .
H H33B 0.3726 0.7818 0.3740 0.028 Uiso calc 1 . .
C C34 0.35550(6) 0.5118(2) 0.38989(4) 0.0231(3) Uani d 1 . .
Cl Cl3 0.5479(2) 0.0034(6) 0.27154(11) 0.0624(12) Uani d 0.5 A 2
Cl Cl3' 0.55312(16) 0.0168(5) 0.27550(7) 0.0303(5) Uani d 0.5 A 1
C C35 0.5000 -0.1100(5) 0.2500 0.120(3) Uani d 1 . .
H H35B 0.4812 -0.1913 0.2669 0.144 Uiso calc 0.5 A 1
H H35A 0.5188 -0.1913 0.2331 0.144 Uiso calc 0.5 A 1
O O2W 0.36144(6) 0.85088(19) 0.45863(3) 0.0291(3) Uani d 1 . .
O O1W 0.28849(5) 1.1056(2) 0.42261(4) 0.0357(3) Uani d 1 . .
H H2WA 0.3648(9) 0.750(4) 0.4452(6) 0.042(6) Uiso d 1 . .
H H1WA 0.3000(11) 1.193(4) 0.4084(7) 0.054(7) Uiso d 1 . .
H H2WB 0.3367(11) 0.916(4) 0.4483(7) 0.047(7) Uiso d 1 . .
H H1WB 0.2552(12) 1.134(4) 0.4285(7) 0.054(7) Uiso d 1 . .

loop_
_atom_site_aniso_label
_atom_site_aniso_U_11
_atom_site_aniso_U_22
_atom_site_aniso_U_33
_atom_site_aniso_U_12
_atom_site_aniso_U_13
_atom_site_aniso_U_23
O1 0.0210(6) 0.0531(8) 0.0225(6) 0.0085(5) 0.0073(5) 0.0030(5)
N1 0.0158(6) 0.0158(6) 0.0156(6) -0.0003(5) -0.0012(5) 0.0011(5)
C1 0.0193(8) 0.0508(11) 0.0262(8) 0.0047(8) 0.0061(7) 0.0004(8)
O2 0.0158(5) 0.0515(8) 0.0239(6) 0.0096(5) 0.0036(4) 0.0057(5)
C2 0.0204(8) 0.0252(8) 0.0222(8) 0.0034(6) 0.0072(6) 0.0021(6)
O3 0.0133(5) 0.0249(6) 0.0246(5) -0.0018(4) -0.0018(4) 0.0012(4)
C3 0.0247(8) 0.0251(8) 0.0164(7) 0.0026(6) 0.0019(6) 0.0017(6)
O4 0.0174(5) 0.0458(7) 0.0183(5) 0.0019(5) 0.0044(4) -0.0019(5)
C4 0.0194(7) 0.0170(7) 0.0187(7) 0.0000(6) 0.0003(6) 0.0010(6)
C5 0.0197(8) 0.0257(8) 0.0159(7) 0.0013(6) -0.0006(6) 0.0000(6)
C6 0.0180(7) 0.0237(8) 0.0153(7) -0.0003(6) -0.0021(6) -0.0028(6)
C7 0.0138(7) 0.0165(7) 0.0191(7) -0.0009(5) -0.0009(5) 0.0024(6)
C8 0.0170(7) 0.0138(7) 0.0183(7) -0.0018(6) -0.0003(6) 0.0025(6)
C9 0.0144(7) 0.0174(7) 0.0210(7) -0.0018(6) -0.0009(6) 0.0022(6)
C10 0.0173(7) 0.0219(8) 0.0200(7) 0.0005(6) 0.0040(6) 0.0003(6)
C11 0.0207(8) 0.0224(8) 0.0176(7) 0.0001(6) -0.0004(6) -0.0002(6)
C12 0.0167(7) 0.0197(7) 0.0182(7) 0.0002(6) -0.0020(6) 0.0005(6)
C13 0.0162(7) 0.0143(7) 0.0182(7) 0.0002(5) -0.0008(6) 0.0030(6)
C14 0.0146(7) 0.0157(7) 0.0181(7) -0.0004(6) -0.0012(6) 0.0022(6)
C15 0.0149(7) 0.0138(7) 0.0183(7) 0.0005(5) -0.0011(6) 0.0034(6)
C16 0.0183(7) 0.0143(7) 0.0176(7) 0.0003(6) 0.0011(6) 0.0013(6)
C17 0.0191(7) 0.0195(7) 0.0176(7) 0.0024(6) 0.0000(6) 0.0025(6)
C18 0.0171(7) 0.0229(8) 0.0225(8) 0.0046(6) 0.0007(6) 0.0029(6)
C19 0.0185(8) 0.0319(9) 0.0342(9) -0.0001(7) -0.0054(7) 0.0088(7)
C20 0.0241(8) 0.0401(10) 0.0185(8) 0.0000(7) 0.0062(6) -0.0021(7)
Cl1 0.0275(2) 0.0258(2) 0.02382(19) 0.00025(15) 0.00468(15) 0.00455(15)
Cl2 0.0402(2) 0.0317(2) 0.0337(2) -0.00777(18) -0.00187(18) 0.01303(18)
N2 0.0186(6) 0.0265(7) 0.0180(6) -0.0012(5) 0.0042(5) 0.0002(5)
O5 0.0383(7) 0.0329(7) 0.0188(6) 0.0114(5) 0.0017(5) 0.0011(5)
O6 0.0240(6) 0.0327(7) 0.0243(6) 0.0016(5) 0.0067(5) 0.0038(5)
C21 0.0141(7) 0.0227(8) 0.0227(8) 0.0035(6) 0.0009(6) -0.0005(6)
C22 0.0164(7) 0.0244(8) 0.0287(8) 0.0024(6) 0.0016(6) 0.0036(7)
C23 0.0187(8) 0.0249(9) 0.0412(10) -0.0008(6) 0.0013(7) -0.0040(7)
C24 0.0252(8) 0.0380(10) 0.0318(9) -0.0004(8) 0.0013(7) -0.0132(8)
C25 0.0246(8) 0.0354(10) 0.0224(8) 0.0022(7) 0.0031(6) -0.0035(7)
C26 0.0177(7) 0.0234(8) 0.0245(8) 0.0014(6) 0.0034(6) 0.0008(6)
C27 0.0186(7) 0.0219(8) 0.0156(7) 0.0007(6) 0.0000(6) 0.0054(6)
C28 0.0227(8) 0.0263(8) 0.0184(7) 0.0017(6) 0.0024(6) 0.0023(6)
C29 0.0191(8) 0.0382(10) 0.0205(7) 0.0005(7) 0.0029(6) 0.0075(7)
C30 0.0240(8) 0.0397(10) 0.0202(8) -0.0097(7) -0.0013(6) 0.0086(7)
C31 0.0326(9) 0.0257(8) 0.0161(7) -0.0053(7) -0.0027(6) 0.0034(6)
C32 0.0257(8) 0.0200(8) 0.0164(7) 0.0028(6) 0.0001(6) 0.0057(6)
C33 0.0272(8) 0.0239(8) 0.0200(7) 0.0068(7) 0.0009(6) 0.0000(6)
C34 0.0194(8) 0.0281(9) 0.0224(8) 0.0115(7) 0.0075(6) 0.0016(7)
Cl3 0.0406(11) 0.0478(18) 0.097(2) -0.0065(10) -0.0146(12) 0.0341(15)
Cl3' 0.0374(13) 0.0262(9) 0.0272(6) -0.0051(7) 0.0000(6) 0.0000(6)
C35 0.221(7) 0.0301(18) 0.094(3) 0.000 -0.119(4) 0.000
O2W 0.0341(7) 0.0266(7) 0.0254(6) -0.0001(5) -0.0086(5) 0.0006(5)
O1W 0.0190(6) 0.0453(8) 0.0429(7) 0.0027(6) 0.0035(5) 0.0176(6)

loop_
_atom_type_symbol
_atom_type_description
_atom_type_scat_dispersion_real
_atom_type_scat_dispersion_imag
_atom_type_scat_source
C C 0.0181 0.0091 'International Tables Vol C Tables 4.2.6.8 and 6.1.1.4'
H H 0.0000 0.0000 'International Tables Vol C Tables 4.2.6.8 and 6.1.1.4'
Cl Cl 0.3639 0.7018 'International Tables Vol C Tables 4.2.6.8 and 6.1.1.4'
N N 0.0311 0.0180 'International Tables Vol C Tables 4.2.6.8 and 6.1.1.4'
O O 0.0492 0.0322 'International Tables Vol C Tables 4.2.6.8 and 6.1.1.4'

loop_
_geom_angle_atom_site_label_1
_geom_angle_atom_site_label_2
_geom_angle_atom_site_label_3
_geom_angle_site_symmetry_1
_geom_angle_site_symmetry_3
_geom_angle
C2 O1 C1 . . 105.36(12)
C7 N1 C6 . . 118.65(12)
C7 N1 C15 . . 122.70(12)
C15 N1 C6 . . 118.52(12)
O1 C1 H1A . . 110.2
O1 C1 H1B . . 110.2
H1A C1 H1B . . 108.5
O2 C1 O1 . . 107.71(13)
O2 C1 H1A . . 110.2
O2 C1 H1B . . 110.2
C18 O2 C1 . . 105.79(12)
O1 C2 C3 . . 128.20(14)
O1 C2 C18 . . 110.05(14)
C3 C2 C18 . . 121.73(14)
C9 O3 C19 . . 114.04(12)
C2 C3 H3 . . 121.4
C2 C3 C4 . . 117.24(14)
C4 C3 H3 . . 121.4
C10 O4 C20 . . 118.25(12)
C3 C4 C5 . . 120.63(13)
C3 C4 C16 . . 120.87(14)
C16 C4 C5 . . 118.44(13)
C4 C5 H5A . . 109.6
C4 C5 H5B . . 109.6
C4 C5 C6 . . 110.36(12)
H5A C5 H5B . . 108.1
C6 C5 H5A . . 109.6
C6 C5 H5B . . 109.6
N1 C6 C5 . . 110.35(12)
N1 C6 H6A . . 109.6
N1 C6 H6B . . 109.6
C5 C6 H6A . . 109.6
C5 C6 H6B . . 109.6
H6A C6 H6B . . 108.1
N1 C7 H7 . . 119.2
N1 C7 C8 . . 121.54(13)
C8 C7 H7 . . 119.2
C7 C8 C9 . . 121.51(13)
C7 C8 C13 . . 117.69(13)
C9 C8 C13 . . 120.74(13)
O3 C9 C8 . . 120.01(13)
O3 C9 C10 . . 120.49(13)
C10 C9 C8 . . 119.36(13)
O4 C10 C9 . . 116.49(13)
O4 C10 C11 . . 123.69(13)
C9 C10 C11 . . 119.81(14)
C10 C11 H11 . . 119.2
C12 C11 C10 . . 121.52(14)
C12 C11 H11 . . 119.2
C11 C12 H12 . . 119.9
C11 C12 C13 . . 120.26(14)
C13 C12 H12 . . 119.9
C12 C13 C8 . . 118.22(13)
C14 C13 C8 . . 118.45(13)
C14 C13 C12 . . 123.33(13)
C13 C14 H14 . . 119.0
C15 C14 C13 . . 122.02(13)
C15 C14 H14 . . 119.0
N1 C15 C16 . . 118.25(12)
C14 C15 N1 . . 117.51(13)
C14 C15 C16 . . 124.21(13)
C4 C16 C15 . . 120.27(13)
C4 C16 C17 . . 120.73(14)
C17 C16 C15 . . 118.84(13)
C16 C17 H17 . . 121.7
C18 C17 C16 . . 116.64(14)
C18 C17 H17 . . 121.7
O2 C18 C2 . . 109.78(13)
C17 C18 O2 . . 127.43(14)
C17 C18 C2 . . 122.77(14)
O3 C19 H19A . . 109.5
O3 C19 H19B . . 109.5
O3 C19 H19C . . 109.5
H19A C19 H19B . . 109.5
H19A C19 H19C . . 109.5
H19B C19 H19C . . 109.5
O4 C20 H20A . . 109.5
O4 C20 H20B . . 109.5
O4 C20 H20C . . 109.5
H20A C20 H20B . . 109.5
H20A C20 H20C . . 109.5
H20B C20 H20C . . 109.5
C21 N2 H2 . . 114.2(14)
C21 N2 C27 . . 122.67(13)
C27 N2 H2 . . 114.1(14)
N2 C21 C22 . . 121.25(14)
N2 C21 C26 . . 123.13(15)
C22 C21 C26 . . 115.48(14)
C21 C22 Cl2 . . 118.02(12)
C23 C22 Cl2 . . 118.95(13)
C23 C22 C21 . . 123.03(15)
C22 C23 H23 . . 120.4
C22 C23 C24 . . 119.29(16)
C24 C23 H23 . . 120.4
C23 C24 H24 . . 120.1
C25 C24 C23 . . 119.89(16)
C25 C24 H24 . . 120.1
C24 C25 H25 . . 120.1
C24 C25 C26 . . 119.89(16)
C26 C25 H25 . . 120.1
C21 C26 Cl1 . . 119.57(12)
C25 C26 Cl1 . . 117.99(13)
C25 C26 C21 . . 122.34(15)
C28 C27 N2 . . 121.89(14)
C28 C27 C32 . . 119.75(14)
C32 C27 N2 . . 118.35(14)
C27 C28 H28 . . 119.7
C29 C28 C27 . . 120.58(15)
C29 C28 H28 . . 119.7
C28 C29 H29 . . 119.9
C30 C29 C28 . . 120.24(16)
C30 C29 H29 . . 119.9
C29 C30 H30 . . 120.4
C29 C30 C31 . . 119.22(15)
C31 C30 H30 . . 120.4
C30 C31 H31 . . 119.1
C30 C31 C32 . . 121.82(15)
C32 C31 H31 . . 119.1
C27 C32 C33 . . 120.62(14)
C31 C32 C27 . . 118.30(15)
C31 C32 C33 . . 121.00(14)
C32 C33 H33A . . 109.8
C32 C33 H33B . . 109.8
C32 C33 C34 . . 109.33(13)
H33A C33 H33B . . 108.3
C34 C33 H33A . . 109.8
C34 C33 H33B . . 109.8
O5 C34 O6 . . 125.23(15)
O5 C34 C33 . . 118.51(15)
O6 C34 C33 . . 116.23(14)
Cl3 C35 Cl3 2_655 . 118.1(4)
Cl3' C35 Cl3' . 2_655 118.8(3)
Cl3' C35 H35B 2_655 . 107.6
Cl3' C35 H35B . . 107.6
Cl3' C35 H35A 2_655 . 107.6
Cl3' C35 H35A . . 107.6
H35B C35 H35A . . 107.1
H2WA O2W H2WB . . 107(2)
H1WA O1W H1WB . . 108(2)

loop_
_geom_bond_atom_site_label_1
_geom_bond_atom_site_label_2
_geom_bond_site_symmetry_2
_geom_bond_distance
O1 C1 . 1.445(2)
O1 C2 . 1.3686(19)
N1 C6 . 1.4862(18)
N1 C7 . 1.324(2)
N1 C15 . 1.3972(19)
C1 H1A . 0.9900
C1 H1B . 0.9900
C1 O2 . 1.427(2)
O2 C18 . 1.3733(19)
C2 C3 . 1.372(2)
C2 C18 . 1.386(2)
O3 C9 . 1.3691(18)
O3 C19 . 1.443(2)
C3 H3 . 0.9500
C3 C4 . 1.400(2)
O4 C10 . 1.3640(19)
O4 C20 . 1.4333(19)
C4 C5 . 1.506(2)
C4 C16 . 1.401(2)
C5 H5A . 0.9900
C5 H5B . 0.9900
C5 C6 . 1.511(2)
C6 H6A . 0.9900
C6 H6B . 0.9900
C7 H7 . 0.9500
C7 C8 . 1.401(2)
C8 C9 . 1.415(2)
C8 C13 . 1.426(2)
C9 C10 . 1.379(2)
C10 C11 . 1.416(2)
C11 H11 . 0.9500
C11 C12 . 1.369(2)
C12 H12 . 0.9500
C12 C13 . 1.412(2)
C13 C14 . 1.405(2)
C14 H14 . 0.9500
C14 C15 . 1.369(2)
C15 C16 . 1.471(2)
C16 C17 . 1.417(2)
C17 H17 . 0.9500
C17 C18 . 1.360(2)
C19 H19A . 0.9800
C19 H19B . 0.9800
C19 H19C . 0.9800
C20 H20A . 0.9800
C20 H20B . 0.9800
C20 H20C . 0.9800
Cl1 C26 . 1.7423(17)
Cl2 C22 . 1.7383(17)
N2 H2 . 0.86(2)
N2 C21 . 1.394(2)
N2 C27 . 1.410(2)
O5 C34 . 1.252(2)
O6 C34 . 1.263(2)
C21 C22 . 1.403(2)
C21 C26 . 1.403(2)
C22 C23 . 1.382(2)
C23 H23 . 0.9500
C23 C24 . 1.384(3)
C24 H24 . 0.9500
C24 C25 . 1.383(3)
C25 H25 . 0.9500
C25 C26 . 1.384(2)
C27 C28 . 1.393(2)
C27 C32 . 1.408(2)
C28 H28 . 0.9500
C28 C29 . 1.389(2)
C29 H29 . 0.9500
C29 C30 . 1.381(3)
C30 H30 . 0.9500
C30 C31 . 1.391(3)
C31 H31 . 0.9500
C31 C32 . 1.392(2)
C32 C33 . 1.508(2)
C33 H33A . 0.9900
C33 H33B . 0.9900
C33 C34 . 1.535(2)
Cl3 C35 . 1.595(5)
Cl3' C35 . 1.802(4)
C35 Cl3 2_655 1.595(5)
C35 Cl3' 2_655 1.802(4)
C35 H35B . 0.9900
C35 H35A . 0.9900
O2W H2WA . 0.89(3)
O2W H2WB . 0.83(3)
O1W H1WA . 0.88(3)
O1W H1WB . 0.87(3)

loop_
_geom_hbond_atom_site_label_D
_geom_hbond_atom_site_label_H
_geom_hbond_atom_site_label_A
_geom_hbond_site_symmetry_A
_geom_hbond_distance_DH
_geom_hbond_distance_HA
_geom_hbond_distance_DA
_geom_hbond_angle_DHA
N2 H2 O6 . 0.86(2) 2.06(2) 2.8354(18) 150.0(19)
O2W H2WA O5 . 0.89(3) 1.84(3) 2.7275(18) 174(2)
O1W H1WA O6 1_565 0.88(3) 1.84(3) 2.7233(18) 177(3)
O2W H2WB O1W . 0.83(3) 2.01(3) 2.8330(19) 170(2)
O1W H1WB O4 3_455 0.87(3) 2.18(3) 2.9412(17) 147(2)

loop_
_geom_torsion_atom_site_label_1
_geom_torsion_atom_site_label_2
_geom_torsion_atom_site_label_3
_geom_torsion_atom_site_label_4
_geom_torsion
O1 C1 O2 C18 11.20(19)
O1 C2 C3 C4 -179.69(16)
O1 C2 C18 O2 0.2(2)
O1 C2 C18 C17 178.95(15)
N1 C7 C8 C9 177.90(14)
N1 C7 C8 C13 0.6(2)
N1 C15 C16 C4 -16.7(2)
N1 C15 C16 C17 167.99(13)
C1 O1 C2 C3 -174.66(18)
C1 O1 C2 C18 6.72(19)
C1 O2 C18 C2 -7.18(19)
C1 O2 C18 C17 174.18(17)
C2 O1 C1 O2 -11.04(19)
C2 C3 C4 C5 -176.48(15)
C2 C3 C4 C16 0.9(2)
O3 C9 C10 O4 1.9(2)
O3 C9 C10 C11 -178.94(14)
C3 C2 C18 O2 -178.50(15)
C3 C2 C18 C17 0.2(3)
C3 C4 C5 C6 -149.29(15)
C3 C4 C16 C15 -174.86(14)
C3 C4 C16 C17 0.4(2)
O4 C10 C11 C12 -179.46(15)
C4 C5 C6 N1 -54.87(17)
C4 C16 C17 C18 -1.4(2)
C5 C4 C16 C15 2.6(2)
C5 C4 C16 C17 177.83(14)
C6 N1 C7 C8 -174.04(13)
C6 N1 C15 C14 173.85(13)
C6 N1 C15 C16 -8.01(19)
C7 N1 C6 C5 -140.01(13)
C7 N1 C15 C14 -2.1(2)
C7 N1 C15 C16 176.07(13)
C7 C8 C9 O3 0.9(2)
C7 C8 C9 C10 -174.80(14)
C7 C8 C13 C12 177.65(14)
C7 C8 C13 C14 -2.7(2)
C8 C9 C10 O4 177.57(14)
C8 C9 C10 C11 -3.3(2)
C8 C13 C14 C15 2.6(2)
C9 C8 C13 C12 0.3(2)
C9 C8 C13 C14 179.96(14)
C9 C10 C11 C12 1.5(2)
C10 C11 C12 C13 1.3(2)
C11 C12 C13 C8 -2.2(2)
C11 C12 C13 C14 178.21(15)
C12 C13 C14 C15 -177.82(14)
C13 C8 C9 O3 178.08(13)
C13 C8 C9 C10 2.4(2)
C13 C14 C15 N1 -0.2(2)
C13 C14 C15 C16 -178.25(14)
C14 C15 C16 C4 161.35(15)
C14 C15 C16 C17 -14.0(2)
C15 N1 C6 C5 43.91(17)
C15 N1 C7 C8 1.9(2)
C15 C16 C17 C18 173.97(14)
C16 C4 C5 C6 33.28(19)
C16 C17 C18 O2 179.56(15)
C16 C17 C18 C2 1.1(2)
C18 C2 C3 C4 -1.2(2)
C19 O3 C9 C8 91.12(17)
C19 O3 C9 C10 -93.26(17)
C20 O4 C10 C9 -167.06(15)
C20 O4 C10 C11 13.8(2)
Cl2 C22 C23 C24 179.04(13)
N2 C21 C22 Cl2 -0.85(19)
N2 C21 C22 C23 178.32(15)
N2 C21 C26 Cl1 -2.9(2)
N2 C21 C26 C25 -179.14(15)
N2 C27 C28 C29 179.32(14)
N2 C27 C32 C31 -178.06(14)
N2 C27 C32 C33 5.1(2)
C21 N2 C27 C28 -15.2(2)
C21 N2 C27 C32 166.19(14)
C21 C22 C23 C24 -0.1(2)
C22 C21 C26 Cl1 172.75(11)
C22 C21 C26 C25 -3.5(2)
C22 C23 C24 C25 -1.6(2)
C23 C24 C25 C26 0.7(3)
C24 C25 C26 Cl1 -174.32(13)
C24 C25 C26 C21 2.0(2)
C26 C21 C22 Cl2 -176.60(11)
C26 C21 C22 C23 2.6(2)
C27 N2 C21 C22 126.08(16)
C27 N2 C21 C26 -58.5(2)
C27 C28 C29 C30 -0.6(2)
C27 C32 C33 C34 75.84(18)
C28 C27 C32 C31 3.3(2)
C28 C27 C32 C33 -173.56(14)
C28 C29 C30 C31 2.0(2)
C29 C30 C31 C32 -0.7(2)
C30 C31 C32 C27 -1.9(2)
C30 C31 C32 C33 174.93(14)
C31 C32 C33 C34 -100.95(17)
C32 C27 C28 C29 -2.1(2)
C32 C33 C34 O5 97.98(16)
C32 C33 C34 O6 -80.09(17)

_cod_database_fobs_code 2021832
